data_4037876
loop_
_publ_author_name
'Cornelissen, Milo D.'
'Pilon, Simone'
'Steemers, Luuk'
'Wanner, Martin J.'
'Fr\"olke, Steven'
'Zuidinga, Ed'
'Jorgensen, Steen Ingemann'
'van der Vlugt, Jarl Ivar'
'van Maarseveen, Jan H.'

_publ_section_title
;
 A covalent and modular synthesis of homo and hetero [n]rotaxanes.
;
_journal_name_full 'The Journal of organic chemistry'
_journal_paper_doi 10.1021/acs.joc.9b03030
_journal_year 2020
_chemical_formula_sum 'C52 H74 O6'
_chemical_formula_weight 795.11
_space_group_crystal_system monoclinic
_space_group_IT_number 7
_space_group_name_Hall 'P -2yc'
_space_group_name_H-M_alt 'P 1 c 1'
_atom_sites_solution_hydrogens geom
_audit_creation_method SHELXL-2014/7
_cell_angle_alpha 90
_cell_angle_beta 95.301(3)
_cell_angle_gamma 90
_cell_formula_units_Z 2
_cell_length_a 15.8429(16)
_cell_length_b 15.1141(15)
_cell_length_c 9.6013(10)
_cell_measurement_reflns_used 97
_cell_measurement_temperature 150(2)
_cell_measurement_theta_max 19.8860
_cell_measurement_theta_min 2.6731
_cell_volume 2289.2(4)
_computing_structure_refinement 'SHELXL-2014/7 (Sheldrick, 2014)'
_diffrn_ambient_temperature 150(2)
_diffrn_measured_fraction_theta_full 0.970
_diffrn_measured_fraction_theta_max 0.970
_diffrn_measurement_device_type 'Bruker ApexII Triumph monochromator sealed tube'
_diffrn_measurement_method 'Photon 50 CMOS detector'
_diffrn_radiation_type MoK\a
_diffrn_radiation_wavelength 0.71073
_diffrn_reflns_av_R_equivalents 0.1586
_diffrn_reflns_av_unetI/netI 0.1666
_diffrn_reflns_Laue_measured_fraction_full 0.970
_diffrn_reflns_Laue_measured_fraction_max 0.970
_diffrn_reflns_limit_h_max 18
_diffrn_reflns_limit_h_min -18
_diffrn_reflns_limit_k_max 16
_diffrn_reflns_limit_k_min -17
_diffrn_reflns_limit_l_max 11
_diffrn_reflns_limit_l_min -11
_diffrn_reflns_number 44832
_diffrn_reflns_point_group_measured_fraction_full 0.948
_diffrn_reflns_point_group_measured_fraction_max 0.948
_diffrn_reflns_theta_full 25.057
_diffrn_reflns_theta_max 25.057
_diffrn_reflns_theta_min 2.521
_exptl_absorpt_coefficient_mu 0.073
_exptl_absorpt_correction_type multi-scan
_exptl_absorpt_process_details 'SADABS V2014/5 (Bruker AXS Inc.)'
_exptl_crystal_colour colourless
_exptl_crystal_density_diffrn 1.154
_exptl_crystal_density_method 'not measured'
_exptl_crystal_description plate
_exptl_crystal_F_000 868
_exptl_crystal_size_max 0.449
_exptl_crystal_size_mid 0.196
_exptl_crystal_size_min 0.094
_refine_diff_density_max 1.039
_refine_diff_density_min -0.416
_refine_diff_density_rms 0.095
_refine_ls_abs_structure_details
;
 Flack x determined using 1382 quotients [(I+)-(I-)]/[(I+)+(I-)]
 (Parsons, Flack and Wagner, Acta Cryst. B69 (2013) 249-259).
;
_refine_ls_abs_structure_Flack 1.0(10)
_refine_ls_extinction_method none
_refine_ls_goodness_of_fit_ref 1.639
_refine_ls_hydrogen_treatment constr
_refine_ls_matrix_type full
_refine_ls_number_parameters 521
_refine_ls_number_reflns 7698
_refine_ls_number_restraints 2
_refine_ls_restrained_S_all 1.638
_refine_ls_R_factor_all 0.2594
_refine_ls_R_factor_gt 0.1643
_refine_ls_shift/su_max 2.767
_refine_ls_shift/su_mean 0.058
_refine_ls_structure_factor_coef Fsqd
_refine_ls_weighting_details 'w=1/[\s^2^(Fo^2^)+(0.1000P)^2^+0.6329P] where P=(Fo^2^+2Fc^2^)/3'
_refine_ls_weighting_scheme calc
_refine_ls_wR_factor_gt 0.2888
_refine_ls_wR_factor_ref 0.3261
_reflns_Friedel_coverage 0.951
_reflns_Friedel_fraction_full 0.927
_reflns_Friedel_fraction_max 0.927
_reflns_number_gt 4329
_reflns_number_total 7698
_reflns_threshold_expression 'I > 2\s(I)'
_cod_data_source_file jo9b03030_si_002.cif
_cod_data_source_block JvM_LS_rotaxaan_0ma_a
_cod_original_sg_symbol_H-M 'P c'
_cod_database_code 4037876
_shelx_shelxl_version_number 2014/7
_shelx_space_group_comment
;
The symmetry employed for this shelxl refinement is uniquely defined
by the following loop, which should always be used as a source of
symmetry information in preference to the above space-group names.
They are only intended as comments.
;

loop_
_space_group_symop_operation_xyz
'x, y, z'
'x, -y, z+1/2'

loop_
_atom_site_label
_atom_site_type_symbol
_atom_site_fract_x
_atom_site_fract_y
_atom_site_fract_z
_atom_site_U_iso_or_equiv
_atom_site_adp_type
_atom_site_occupancy
_atom_site_site_symmetry_order
_atom_site_calc_flag
_atom_site_refinement_flags_posn
_atom_site_refinement_flags_adp
O1 O 0.6249(7) 0.6811(10) 0.5954(11) 0.062(4) Uani 1 1 d . .
H1 H 0.6655 0.6681 0.5488 0.093 Uiso 1 1 calc R U
O2 O 0.3542(7) 0.8197(9) 0.2649(12) 0.056(4) Uani 1 1 d . .
H2 H 0.3157 0.8344 0.3149 0.084 Uiso 1 1 calc R U
O3 O 0.6957(6) 0.6501(8) 0.3627(11) 0.047(3) Uani 1 1 d . .
O4 O 0.6328(6) 0.7103(7) 0.1618(11) 0.041(3) Uani 1 1 d . .
O5 O 0.2868(7) 0.8486(7) 0.4999(11) 0.038(3) Uani 1 1 d . .
O6 O 0.3490(7) 0.7904(7) 0.6960(10) 0.039(3) Uani 1 1 d . .
C1 C 0.5609(9) 0.7123(11) 0.5105(17) 0.033(4) Uani 1 1 d . .
C2 C 0.5592(9) 0.7235(11) 0.3685(16) 0.031(4) Uani 1 1 d . .
C3 C 0.4922(10) 0.7589(10) 0.2835(14) 0.028(4) Uani 1 1 d . .
H3 H 0.4947 0.7656 0.1856 0.033 Uiso 1 1 calc R U
C4 C 0.4213(11) 0.7840(11) 0.3482(16) 0.040(4) Uani 1 1 d . .
C5 C 0.4168(10) 0.7795(10) 0.4947(15) 0.031(4) Uani 1 1 d . .
C6 C 0.4904(10) 0.7432(12) 0.5707(19) 0.044(5) Uani 1 1 d . .
H6 H 0.4911 0.7399 0.6696 0.053 Uiso 1 1 calc R U
C7 C 0.6335(11) 0.6894(11) 0.2969(15) 0.039(4) Uani 1 1 d . .
C8 C 0.3424(11) 0.8085(10) 0.5580(19) 0.036(4) Uani 1 1 d . .
C9 C 0.6954(8) 0.6728(12) 0.0772(13) 0.029(4) Uani 1 1 d . .
C10 C 0.7704(11) 0.7192(11) 0.0818(17) 0.045(5) Uani 1 1 d . .
C11 C 0.8293(11) 0.6888(11) -0.0079(14) 0.035(4) Uani 1 1 d . .
H11 H 0.8815 0.7195 -0.0090 0.042 Uiso 1 1 calc R U
C12 C 0.8154(10) 0.6172(10) -0.0938(16) 0.032(4) Uani 1 1 d . .
C13 C 0.7373(9) 0.5746(10) -0.0856(16) 0.031(4) Uani 1 1 d . .
H13 H 0.7249 0.5233 -0.1410 0.037 Uiso 1 1 calc R U
C14 C 0.6816(12) 0.6025(11) -0.0058(15) 0.045(5) Uani 1 1 d . .
C15 C 0.8788(11) 0.5866(10) -0.1924(16) 0.036(4) Uani 1 1 d . .
C16 C 0.8745(14) 0.4925(15) -0.219(3) 0.111(11) Uani 1 1 d . .
H16C H 0.8759 0.4606 -0.1299 0.166 Uiso 1 1 calc R U
H16A H 0.9229 0.4744 -0.2688 0.166 Uiso 1 1 calc R U
H16B H 0.8217 0.4787 -0.2762 0.166 Uiso 1 1 calc R U
C18 C 0.9696(10) 0.6048(17) -0.132(3) 0.132(13) Uani 1 1 d . .
H18B H 0.9797 0.5766 -0.0401 0.199 Uiso 1 1 calc R U
H18A H 0.9783 0.6687 -0.1225 0.199 Uiso 1 1 calc R U
H18C H 1.0092 0.5806 -0.1950 0.199 Uiso 1 1 calc R U
C19 C 0.5915(11) 0.5538(15) -0.003(2) 0.071(7) Uani 1 1 d . .
H19B H 0.5977 0.4897 -0.0209 0.085 Uiso 1 1 calc R U
H19A H 0.5696 0.5616 0.0890 0.085 Uiso 1 1 calc R U
C20 C 0.5278(10) 0.5968(17) -0.123(2) 0.076(7) Uani 1 1 d . .
H20B H 0.5258 0.6615 -0.1071 0.091 Uiso 1 1 calc R U
H20A H 0.5502 0.5869 -0.2143 0.091 Uiso 1 1 calc R U
C21 C 0.4369(17) 0.560(3) -0.129(3) 0.161(16) Uani 1 1 d . .
H21B H 0.4383 0.4957 -0.1111 0.193 Uiso 1 1 calc R U
H21A H 0.4075 0.5703 -0.2236 0.193 Uiso 1 1 calc R U
C22 C 0.383(2) 0.6144(16) -0.003(3) 0.134(12) Uani 1 1 d . .
H22B H 0.4190 0.6237 0.0860 0.160 Uiso 1 1 calc R U
H22A H 0.3571 0.6708 -0.0370 0.160 Uiso 1 1 calc R U
C23 C 0.333(3) 0.556(2) 0.003(2) 0.28(3) Uani 1 1 d . .
H23B H 0.3585 0.5016 0.0469 0.333 Uiso 1 1 calc R U
H23A H 0.3024 0.5419 -0.0889 0.333 Uiso 1 1 calc R U
C24 C 0.2709(18) 0.617(2) 0.116(3) 0.122(10) Uani 1 1 d . .
H24B H 0.3032 0.6317 0.2059 0.146 Uiso 1 1 calc R U
H24A H 0.2473 0.6718 0.0708 0.146 Uiso 1 1 calc R U
C25 C 0.211(4) 0.557(3) 0.130(4) 0.25(3) Uani 1 1 d . .
H25B H 0.2372 0.5046 0.1797 0.294 Uiso 1 1 calc R U
H25A H 0.1869 0.5373 0.0367 0.294 Uiso 1 1 calc R U
C26 C 0.135(2) 0.5961(18) 0.219(2) 0.121(11) Uani 1 1 d . .
H26A H 0.1014 0.6398 0.1599 0.146 Uiso 1 1 calc R U
H26B H 0.0961 0.5469 0.2380 0.146 Uiso 1 1 calc R U
C27 C 0.1660(14) 0.6403(12) 0.3582(18) 0.062(6) Uani 1 1 d . .
H27A H 0.1956 0.6960 0.3391 0.075 Uiso 1 1 calc R U
H27B H 0.2072 0.6007 0.4112 0.075 Uiso 1 1 calc R U
C28 C 0.0893(14) 0.6615(14) 0.452(2) 0.072(6) Uani 1 1 d . .
H28A H 0.0408 0.6858 0.3915 0.086 Uiso 1 1 calc R U
H28B H 0.0705 0.6060 0.4942 0.086 Uiso 1 1 calc R U
C29 C 0.1150(12) 0.7258(10) 0.5645(19) 0.048(5) Uani 1 1 d . .
H29B H 0.1322 0.7807 0.5186 0.058 Uiso 1 1 calc R U
H29A H 0.0635 0.7403 0.6112 0.058 Uiso 1 1 calc R U
C30 C 0.1827(10) 0.7045(10) 0.6759(13) 0.027(4) Uani 1 1 d . .
H30A H 0.1646 0.6532 0.7299 0.032 Uiso 1 1 calc R U
H30B H 0.2343 0.6868 0.6319 0.032 Uiso 1 1 calc R U
C31 C 0.2813(10) 0.8213(9) 0.7678(16) 0.033(4) Uani 1 1 d . .
C32 C 0.2039(9) 0.7768(9) 0.7713(14) 0.026(4) Uani 1 1 d . .
C33 C 0.1471(9) 0.8077(9) 0.8596(16) 0.026(4) Uani 1 1 d . .
H33 H 0.0947 0.7777 0.8631 0.031 Uiso 1 1 calc R U
C34 C 0.1641(9) 0.8827(10) 0.9454(14) 0.022(4) Uani 1 1 d . .
C35 C 0.2395(10) 0.9268(10) 0.9430(13) 0.030(4) Uani 1 1 d . .
H35 H 0.2504 0.9768 1.0019 0.036 Uiso 1 1 calc R U
C36 C 0.3036(8) 0.8986(10) 0.8517(14) 0.024(4) Uani 1 1 d . .
C37 C 0.0993(9) 0.9154(11) 1.0458(16) 0.031(4) Uani 1 1 d . .
C38 C 0.0126(18) 0.887(2) 1.000(4) 0.20(2) Uani 1 1 d . .
H38C H -0.0021 0.9059 0.9028 0.302 Uiso 1 1 calc R U
H38B H -0.0271 0.9133 1.0601 0.302 Uiso 1 1 calc R U
H38A H 0.0090 0.8222 1.0049 0.302 Uiso 1 1 calc R U
C39 C 0.1018(15) 1.0137(13) 1.067(3) 0.088(8) Uani 1 1 d . .
H39C H 0.0749 1.0430 0.9831 0.132 Uiso 1 1 calc R U
H39A H 0.1609 1.0332 1.0834 0.132 Uiso 1 1 calc R U
H39B H 0.0713 1.0291 1.1477 0.132 Uiso 1 1 calc R U
C40 C 0.1178(15) 0.8688(15) 1.1829(16) 0.137(11) Uani 1 1 d . .
H40A H 0.0818 0.8930 1.2513 0.205 Uiso 1 1 calc R U
H40B H 0.1775 0.8773 1.2167 0.205 Uiso 1 1 calc R U
H40C H 0.1063 0.8054 1.1705 0.205 Uiso 1 1 calc R U
C41 C 0.3833(10) 0.9405(11) 0.8579(14) 0.037(4) Uani 1 1 d . .
H41A H 0.3747 1.0035 0.8807 0.044 Uiso 1 1 calc R U
H41B H 0.4027 0.9386 0.7629 0.044 Uiso 1 1 calc R U
C42 C 0.4536(17) 0.9065(16) 0.9569(19) 0.097(9) Uani 1 1 d . .
H42B H 0.4318 0.9005 1.0498 0.117 Uiso 1 1 calc R U
H42A H 0.4678 0.8463 0.9260 0.117 Uiso 1 1 calc R U
C43 C 0.5341(11) 0.958(3) 0.976(2) 0.136(13) Uani 1 1 d . .
H43B H 0.5208 1.0223 0.9809 0.163 Uiso 1 1 calc R U
H43A H 0.5664 0.9411 1.0647 0.163 Uiso 1 1 calc R U
C44 C 0.5839(11) 0.943(4) 0.863(2) 0.26(3) Uani 1 1 d . .
H44B H 0.5495 0.9006 0.8031 0.307 Uiso 1 1 calc R U
H44A H 0.5804 0.9996 0.8109 0.307 Uiso 1 1 calc R U
C45 C 0.6618(11) 0.9168(16) 0.8526(19) 0.087(8) Uani 1 1 d . .
H45B H 0.6631 0.8587 0.9004 0.105 Uiso 1 1 calc R U
H45A H 0.6948 0.9567 0.9187 0.105 Uiso 1 1 calc R U
C46 C 0.7226(15) 0.902(2) 0.739(2) 0.120(13) Uani 1 1 d . .
H46A H 0.7178 0.8380 0.7190 0.144 Uiso 1 1 calc R U
H46B H 0.6943 0.9320 0.6561 0.144 Uiso 1 1 calc R U
C47 C 0.7969(12) 0.918(2) 0.733(2) 0.144(15) Uani 1 1 d . .
H47A H 0.8250 0.8875 0.8164 0.173 Uiso 1 1 calc R U
H47B H 0.8016 0.9818 0.7548 0.173 Uiso 1 1 calc R U
C48 C 0.8524(13) 0.9055(18) 0.631(2) 0.089(9) Uani 1 1 d . .
H48A H 0.9013 0.8711 0.6744 0.106 Uiso 1 1 calc R U
H48B H 0.8744 0.9645 0.6078 0.106 Uiso 1 1 calc R U
C49 C 0.8228(14) 0.8619(14) 0.500(2) 0.065(6) Uani 1 1 d . .
H49B H 0.7981 0.8039 0.5216 0.078 Uiso 1 1 calc R U
H49A H 0.7768 0.8981 0.4517 0.078 Uiso 1 1 calc R U
C50 C 0.8876(11) 0.8472(13) 0.4024(19) 0.055(5) Uani 1 1 d . .
H50A H 0.9425 0.8353 0.4572 0.066 Uiso 1 1 calc R U
H50B H 0.8941 0.9022 0.3482 0.066 Uiso 1 1 calc R U
C51 C 0.8674(11) 0.7689(13) 0.2977(18) 0.049(5) Uani 1 1 d . .
H51A H 0.8458 0.7173 0.3471 0.059 Uiso 1 1 calc R U
H51B H 0.9192 0.7509 0.2549 0.059 Uiso 1 1 calc R U
C52 C 0.7982(13) 0.8028(11) 0.182(2) 0.064(6) Uani 1 1 d . .
H52A H 0.8216 0.8507 0.1264 0.076 Uiso 1 1 calc R U
H52B H 0.7485 0.8263 0.2253 0.076 Uiso 1 1 calc R U

loop_
_atom_site_aniso_label
_atom_site_aniso_U_11
_atom_site_aniso_U_22
_atom_site_aniso_U_33
_atom_site_aniso_U_23
_atom_site_aniso_U_13
_atom_site_aniso_U_12
O1 0.050(8) 0.119(11) 0.014(6) -0.005(7) -0.007(6) 0.061(8)
O2 0.046(8) 0.086(10) 0.038(7) 0.019(7) 0.016(6) 0.033(7)
O3 0.038(7) 0.078(9) 0.026(6) 0.002(6) 0.001(5) 0.038(7)
O4 0.017(6) 0.063(8) 0.040(8) -0.009(6) -0.010(5) 0.033(5)
O5 0.046(7) 0.039(7) 0.031(7) 0.018(6) 0.017(5) 0.027(6)
O6 0.063(8) 0.042(7) 0.018(6) 0.007(5) 0.035(5) 0.013(6)
C1 0.016(8) 0.055(11) 0.030(10) -0.012(9) 0.009(8) 0.008(8)
C2 0.015(8) 0.048(10) 0.032(10) -0.023(8) 0.013(7) 0.009(8)
C3 0.041(9) 0.041(10) 0.001(6) 0.004(7) 0.004(7) 0.034(8)
C4 0.055(11) 0.040(10) 0.022(9) 0.012(8) -0.007(9) 0.021(9)
C5 0.049(11) 0.028(9) 0.014(8) 0.010(7) 0.000(7) 0.021(8)
C6 0.041(11) 0.052(11) 0.042(11) 0.000(9) 0.013(9) -0.006(9)
C7 0.057(11) 0.053(12) 0.003(8) 0.001(8) -0.014(7) 0.016(10)
C8 0.036(10) 0.021(9) 0.055(12) 0.002(9) 0.026(9) 0.009(8)
C9 0.004(7) 0.079(12) 0.005(7) 0.007(8) 0.000(6) 0.018(8)
C10 0.048(12) 0.051(11) 0.035(10) -0.031(9) 0.000(8) 0.035(9)
C11 0.055(11) 0.041(10) 0.008(8) -0.004(8) 0.004(7) -0.005(9)
C12 0.049(11) 0.027(9) 0.023(9) 0.000(8) 0.027(7) 0.004(8)
C13 0.027(9) 0.040(10) 0.031(9) -0.013(8) 0.028(7) -0.007(8)
C14 0.079(14) 0.039(11) 0.015(9) -0.014(8) 0.001(9) -0.017(10)
C15 0.063(12) 0.021(9) 0.025(9) 0.001(7) 0.016(8) 0.008(8)
C16 0.081(16) 0.079(17) 0.19(3) -0.088(17) 0.099(18) -0.035(13)
C18 0.011(10) 0.16(2) 0.23(3) -0.16(2) 0.041(13) -0.015(11)
C19 0.046(11) 0.098(16) 0.072(15) -0.026(12) 0.023(11) -0.036(12)
C20 0.013(9) 0.17(2) 0.040(11) -0.005(12) -0.011(7) 0.008(11)
C21 0.10(2) 0.31(5) 0.079(19) -0.03(2) 0.031(15) -0.08(3)
C22 0.24(3) 0.079(15) 0.096(18) -0.045(13) 0.07(2) -0.04(2)
C23 0.58(8) 0.22(3) 0.038(14) -0.051(17) 0.09(3) -0.33(5)
C24 0.11(2) 0.16(2) 0.11(2) -0.04(2) 0.042(17) 0.039(19)
C25 0.51(9) 0.14(3) 0.10(3) -0.07(2) 0.07(4) -0.07(4)
C26 0.22(3) 0.10(2) 0.050(15) -0.028(15) 0.051(18) -0.02(2)
C27 0.111(17) 0.039(11) 0.033(11) -0.018(9) -0.012(11) 0.020(11)
C28 0.077(15) 0.052(12) 0.091(17) 0.006(12) 0.029(12) 0.005(11)
C29 0.072(13) 0.013(8) 0.064(13) -0.018(9) 0.035(11) 0.010(8)
C30 0.042(9) 0.037(10) 0.001(6) 0.009(7) 0.005(6) 0.007(8)
C31 0.064(12) 0.001(6) 0.033(10) -0.003(7) 0.004(8) 0.010(7)
C32 0.047(10) 0.014(7) 0.017(8) 0.014(7) 0.001(7) -0.014(7)
C33 0.026(9) 0.022(8) 0.033(9) 0.003(8) 0.021(7) 0.000(7)
C34 0.021(9) 0.028(9) 0.013(8) 0.003(7) -0.016(6) 0.000(7)
C35 0.048(11) 0.033(9) 0.005(8) -0.001(7) -0.015(7) 0.025(9)
C36 0.001(7) 0.045(10) 0.025(9) 0.010(7) 0.000(6) 0.010(7)
C37 0.025(9) 0.043(10) 0.031(10) -0.013(8) 0.028(7) -0.013(8)
C38 0.14(3) 0.26(4) 0.23(4) -0.21(3) 0.15(3) -0.13(3)
C39 0.089(16) 0.045(12) 0.14(2) -0.016(13) 0.082(16) 0.002(12)
C40 0.19(2) 0.19(2) 0.044(10) 0.090(12) 0.092(13) 0.179(19)
C41 0.048(11) 0.053(10) 0.008(8) 0.003(7) -0.001(7) 0.037(9)
C42 0.15(2) 0.12(2) 0.013(9) -0.007(11) 0.012(12) 0.046(18)
C43 0.006(9) 0.37(4) 0.031(11) -0.003(18) -0.014(8) -0.014(16)
C44 0.007(10) 0.70(9) 0.061(15) 0.05(3) 0.022(10) 0.03(2)
C45 0.058(13) 0.14(2) 0.053(12) -0.037(12) -0.027(9) 0.076(13)
C46 0.052(15) 0.26(4) 0.051(14) -0.063(19) -0.003(11) -0.019(17)
C47 0.027(11) 0.32(4) 0.086(17) -0.13(2) 0.024(10) -0.031(16)
C48 0.076(16) 0.13(2) 0.054(14) -0.042(14) -0.001(12) -0.055(15)
C49 0.066(13) 0.072(14) 0.061(14) -0.019(12) 0.021(11) -0.014(11)
C50 0.054(12) 0.063(12) 0.044(11) -0.045(10) -0.017(10) -0.007(9)
C51 0.041(11) 0.074(13) 0.031(10) -0.015(9) -0.009(8) -0.016(9)
C52 0.080(14) 0.021(10) 0.095(16) -0.030(10) 0.040(13) 0.004(9)

loop_
_atom_type_symbol
_atom_type_description
_atom_type_scat_dispersion_real
_atom_type_scat_dispersion_imag
_atom_type_scat_source
C C 0.0033 0.0016 'International Tables Vol C Tables 4.2.6.8 and 6.1.1.4'
H H 0.0000 0.0000 'International Tables Vol C Tables 4.2.6.8 and 6.1.1.4'
O O 0.0106 0.0060 'International Tables Vol C Tables 4.2.6.8 and 6.1.1.4'

loop_
_geom_angle_atom_site_label_1
_geom_angle_atom_site_label_2
_geom_angle_atom_site_label_3
_geom_angle
C1 O1 H1 109.7
C4 O2 H2 109.7
C7 O4 C9 120.4(11)
C8 O6 C31 114.9(12)
O1 C1 C2 126.8(12)
O1 C1 C6 117.5(15)
C2 C1 C6 115.5(15)
C1 C2 C3 125.2(12)
C1 C2 C7 117.8(13)
C3 C2 C7 116.8(13)
C2 C3 C4 116.8(13)
C2 C3 H3 121.6
C4 C3 H3 121.6
O2 C4 C3 117.4(14)
O2 C4 C5 119.2(14)
C3 C4 C5 123.3(14)
C4 C5 C6 114.4(14)
C4 C5 C8 121.4(14)
C6 C5 C8 124.2(15)
C1 C6 C5 124.6(17)
C1 C6 H6 117.7
C5 C6 H6 117.7
O3 C7 O4 122.1(15)
O3 C7 C2 122.4(14)
O4 C7 C2 115.2(13)
O5 C8 O6 124.2(14)
O5 C8 C5 124.5(16)
O6 C8 C5 111.1(15)
C14 C9 C10 121.2(13)
C14 C9 O4 124.1(14)
C10 C9 O4 114.5(14)
C9 C10 C11 115.7(14)
C9 C10 C52 127.0(14)
C11 C10 C52 117.3(15)
C12 C11 C10 123.4(15)
C12 C11 H11 118.3
C10 C11 H11 118.3
C11 C12 C13 115.1(13)
C11 C12 C15 122.7(15)
C13 C12 C15 122.2(14)
C14 C13 C12 122.5(15)
C14 C13 H13 118.8
C12 C13 H13 118.7
C13 C14 C9 122.1(16)
C13 C14 C19 121.0(15)
C9 C14 C19 117.0(15)
C16 C15 C12 112.8(14)
C16 C15 C18 105.8(17)
C12 C15 C18 111.4(14)
C15 C16 H16C 109.5
C15 C16 H16A 109.5
H16C C16 H16A 109.5
C15 C16 H16B 109.4
H16C C16 H16B 109.5
H16A C16 H16B 109.5
C15 C18 H18B 109.5
C15 C18 H18A 109.4
H18B C18 H18A 109.5
C15 C18 H18C 109.5
H18B C18 H18C 109.5
H18A C18 H18C 109.5
C20 C19 C14 107.9(16)
C20 C19 H19B 110.1
C14 C19 H19B 110.2
C20 C19 H19A 110.1
C14 C19 H19A 110.1
H19B C19 H19A 108.4
C21 C20 C19 114(2)
C21 C20 H20B 108.7
C19 C20 H20B 108.7
C21 C20 H20A 108.7
C19 C20 H20A 108.7
H20B C20 H20A 107.6
C20 C21 C22 108(2)
C20 C21 H21B 110.0
C22 C21 H21B 110.0
C20 C21 H21A 110.0
C22 C21 H21A 110.0
H21B C21 H21A 108.4
C23 C22 C21 93(2)
C23 C22 H22B 113.1
C21 C22 H22B 113.1
C23 C22 H22A 113.2
C21 C22 H22A 113.1
H22B C22 H22A 110.5
C22 C23 C24 93(3)
C22 C23 H23B 113.2
C24 C23 H23B 113.1
C22 C23 H23A 113.1
C24 C23 H23A 113.0
H23B C23 H23A 110.5
C25 C24 C23 99(3)
C25 C24 H24B 112.0
C23 C24 H24B 112.0
C25 C24 H24A 112.2
C23 C24 H24A 112.1
H24B C24 H24A 109.7
C24 C25 C26 112(3)
C24 C25 H25B 109.4
C26 C25 H25B 109.3
C24 C25 H25A 109.2
C26 C25 H25A 109.2
H25B C25 H25A 107.9
C27 C26 C25 114(3)
C27 C26 H26A 108.7
C25 C26 H26A 108.8
C27 C26 H26B 108.7
C25 C26 H26B 108.7
H26A C26 H26B 107.6
C26 C27 C28 112.0(19)
C26 C27 H27A 109.2
C28 C27 H27A 109.2
C26 C27 H27B 109.2
C28 C27 H27B 109.2
H27A C27 H27B 107.9
C29 C28 C27 111.6(16)
C29 C28 H28A 109.4
C27 C28 H28A 109.3
C29 C28 H28B 109.2
C27 C28 H28B 109.3
H28A C28 H28B 108.0
C30 C29 C28 121.1(14)
C30 C29 H29B 107.0
C28 C29 H29B 107.0
C30 C29 H29A 107.1
C28 C29 H29A 107.1
H29B C29 H29A 106.8
C32 C30 C29 113.8(12)
C32 C30 H30A 108.8
C29 C30 H30A 108.8
C32 C30 H30B 108.8
C29 C30 H30B 108.8
H30A C30 H30B 107.7
C32 C31 O6 124.1(12)
C32 C31 C36 123.0(13)
O6 C31 C36 112.5(13)
C33 C32 C31 118.4(13)
C33 C32 C30 121.4(13)
C31 C32 C30 120.0(13)
C32 C33 C34 122.2(13)
C32 C33 H33 118.9
C34 C33 H33 118.9
C35 C34 C33 120.0(13)
C35 C34 C37 118.9(13)
C33 C34 C37 121.1(13)
C34 C35 C36 121.5(14)
C34 C35 H35 119.3
C36 C35 H35 119.2
C41 C36 C31 124.0(13)
C41 C36 C35 120.8(14)
C31 C36 C35 114.9(13)
C38 C37 C40 103(2)
C38 C37 C39 110(2)
C40 C37 C39 110.3(17)
C38 C37 C34 111.8(14)
C40 C37 C34 108.0(12)
C39 C37 C34 112.9(13)
C37 C38 H38C 109.5
C37 C38 H38B 109.5
H38C C38 H38B 109.5
C37 C38 H38A 109.5
H38C C38 H38A 109.5
H38B C38 H38A 109.5
C37 C39 H39C 109.5
C37 C39 H39A 109.4
H39C C39 H39A 109.5
C37 C39 H39B 109.5
H39C C39 H39B 109.5
H39A C39 H39B 109.5
C37 C40 H40A 109.5
C37 C40 H40B 109.5
H40A C40 H40B 109.5
C37 C40 H40C 109.5
H40A C40 H40C 109.5
H40B C40 H40C 109.5
C36 C41 C42 119.2(17)
C36 C41 H41A 107.5
C42 C41 H41A 107.5
C36 C41 H41B 107.5
C42 C41 H41B 107.5
H41A C41 H41B 107.0
C43 C42 C41 119(2)
C43 C42 H42B 107.7
C41 C42 H42B 107.7
C43 C42 H42A 107.7
C41 C42 H42A 107.7
H42B C42 H42A 107.1
C44 C43 C42 111(3)
C44 C43 H43B 109.7
C42 C43 H43B 109.6
C44 C43 H43A 109.5
C42 C43 H43A 109.5
H43B C43 H43A 108.1
C45 C44 C43 135(2)
C45 C44 H44B 103.6
C43 C44 H44B 103.6
C45 C44 H44A 103.5
C43 C44 H44A 103.4
H44B C44 H44A 105.3
C44 C45 C46 139(2)
C44 C45 H45B 102.2
C46 C45 H45B 102.3
C44 C45 H45A 102.4
C46 C45 H45A 102.3
H45B C45 H45A 104.9
C47 C46 C45 133(2)
C47 C46 H46A 103.8
C45 C46 H46A 103.9
C47 C46 H46B 103.9
C45 C46 H46B 103.9
H46A C46 H46B 105.4
C46 C47 C48 134(2)
C46 C47 H47A 103.8
C48 C47 H47A 103.8
C46 C47 H47B 103.7
C48 C47 H47B 103.6
H47A C47 H47B 105.4
C47 C48 C49 119.7(17)
C47 C48 H48A 107.3
C49 C48 H48A 107.4
C47 C48 H48B 107.5
C49 C48 H48B 107.4
H48A C48 H48B 106.9
C50 C49 C48 115.5(18)
C50 C49 H49B 108.4
C48 C49 H49B 108.4
C50 C49 H49A 108.4
C48 C49 H49A 108.4
H49B C49 H49A 107.5
C49 C50 C51 114.1(16)
C49 C50 H50A 108.7
C51 C50 H50A 108.6
C49 C50 H50B 108.7
C51 C50 H50B 108.8
H50A C50 H50B 107.6
C50 C51 C52 107.2(15)
C50 C51 H51A 110.3
C52 C51 H51A 110.3
C50 C51 H51B 110.2
C52 C51 H51B 110.3
H51A C51 H51B 108.5
C51 C52 C10 107.3(13)
C51 C52 H52A 110.3
C10 C52 H52A 110.2
C51 C52 H52B 110.3
C10 C52 H52B 110.3
H52A C52 H52B 108.5

loop_
_geom_bond_atom_site_label_1
_geom_bond_atom_site_label_2
_geom_bond_distance
O1 C1 1.328(18)
O1 H1 0.8418
O2 C4 1.380(18)
O2 H2 0.8419
O3 C7 1.268(17)
O4 C7 1.334(17)
O4 C9 1.454(17)
O5 C8 1.167(19)
O6 C8 1.35(2)
O6 C31 1.407(18)
C1 C2 1.37(2)
C1 C6 1.39(2)
C2 C3 1.38(2)
C2 C7 1.51(2)
C3 C4 1.39(2)
C3 H3 0.9500
C4 C5 1.42(2)
C5 C6 1.43(2)
C5 C8 1.44(2)
C6 H6 0.9500
C9 C14 1.33(2)
C9 C10 1.38(2)
C10 C11 1.41(2)
C10 C52 1.62(2)
C11 C12 1.36(2)
C11 H11 0.9500
C12 C13 1.40(2)
C12 C15 1.52(2)
C13 C14 1.29(2)
C13 H13 0.9500
C14 C19 1.61(2)
C15 C16 1.45(3)
C15 C18 1.53(3)
C16 H16C 0.9800
C16 H16A 0.9800
C16 H16B 0.9800
C18 H18B 0.9800
C18 H18A 0.9800
C18 H18C 0.9800
C19 C20 1.59(3)
C19 H19B 0.9900
C19 H19A 0.9900
C20 C21 1.54(3)
C20 H20B 0.9900
C20 H20A 0.9900
C21 C22 1.75(4)
C21 H21B 0.9900
C21 H21A 0.9900
C22 C23 1.19(3)
C22 H22B 0.9900
C22 H22A 0.9900
C23 C24 1.79(5)
C23 H23B 0.9900
C23 H23A 0.9900
C24 C25 1.33(5)
C24 H24B 0.9900
C24 H24A 0.9900
C25 C26 1.66(5)
C25 H25B 0.9900
C25 H25A 0.9900
C26 C27 1.54(3)
C26 H26A 0.9900
C26 H26B 0.9900
C27 C28 1.61(3)
C27 H27A 0.9900
C27 H27B 0.9900
C28 C29 1.48(3)
C28 H28A 0.9900
C28 H28B 0.9900
C29 C30 1.48(2)
C29 H29B 0.9900
C29 H29A 0.9900
C30 C32 1.45(2)
C30 H30A 0.9900
C30 H30B 0.9900
C31 C32 1.40(2)
C31 C36 1.44(2)
C32 C33 1.37(2)
C33 C34 1.41(2)
C33 H33 0.9500
C34 C35 1.37(2)
C34 C37 1.552(19)
C35 C36 1.465(19)
C35 H35 0.9500
C36 C41 1.41(2)
C37 C38 1.47(3)
C37 C40 1.50(2)
C37 C39 1.50(2)
C38 H38C 0.9800
C38 H38B 0.9800
C38 H38A 0.9800
C39 H39C 0.9800
C39 H39A 0.9800
C39 H39B 0.9800
C40 H40A 0.9800
C40 H40B 0.9800
C40 H40C 0.9800
C41 C42 1.49(3)
C41 H41A 0.9900
C41 H41B 0.9900
C42 C43 1.49(3)
C42 H42B 0.9900
C42 H42A 0.9900
C43 C44 1.42(3)
C43 H43B 0.9900
C43 H43A 0.9900
C44 C45 1.31(3)
C44 H44B 0.9900
C44 H44A 0.9900
C45 C46 1.53(3)
C45 H45B 0.9900
C45 H45A 0.9900
C46 C47 1.21(3)
C46 H46A 0.9900
C46 H46B 0.9900
C47 C48 1.39(3)
C47 H47A 0.9900
C47 H47B 0.9900
C48 C49 1.47(3)
C48 H48A 0.9900
C48 H48B 0.9900
C49 C50 1.47(3)
C49 H49B 0.9900
C49 H49A 0.9900
C50 C51 1.57(2)
C50 H50A 0.9900
C50 H50B 0.9900
C51 C52 1.57(3)
C51 H51A 0.9900
C51 H51B 0.9900
C52 H52A 0.9900
C52 H52B 0.9900
